data_4316844
loop_
_publ_author_name
'Marco Taddei'
'Ferdinando Costantino'
'Riccardo Vivani'

_publ_contact_author_address
;
Dipartimento di Chimica,
Perugia University,
Via Elce di Sotto 8, 06123 Perugia, Italy.
;
_publ_contact_author_email marcotaddei@hotmail.com
_publ_contact_author_name 'Dr Marco Taddei'
_publ_section_title
;
 Synthesis and Crystal Structure from X-ray Powder Diffraction Data of Two
 Zirconium Diphosphonates Containing Piperazine Groups
;
_journal_name_full 'Inorganic Chemistry'
_journal_page_first 9664
_journal_page_last 9670
_journal_paper_doi 10.1021/ic1014048
_journal_volume 49
_journal_year 2010
_chemical_formula_sum 'C18 N6 O27 P6 Zr2'
_chemical_formula_weight 1100.5
_chemical_name_systematic ' ?'
_space_group_IT_number 148
_symmetry_cell_setting trigonal
_symmetry_space_group_name_Hall '-R 3'
_symmetry_space_group_name_H-M 'R -3 :H'
_audit_creation_method 'from EXP file using GSAS2CIF'
_cell_angle_alpha 90.0
_cell_angle_beta 90.0
_cell_angle_gamma 120.0
_cell_formula_units_Z 3
_cell_length_a 19.9400(9)
_cell_length_b 19.94
_cell_length_c 9.5728(6)
_cell_measurement_temperature 298
_cell_volume 3296.2(3)
_computing_structure_refinement GSAS
_diffrn_ambient_temperature 298
_diffrn_detector_type 'Panalytical X'Celerator'
_diffrn_measurement_device_type 'Bragg-Brentano Diffractometer'
_diffrn_radiation_polarisn_ratio 0.5
_diffrn_radiation_probe x-ray
_diffrn_source 'LFF tube'
_diffrn_source_target Cu
_pd_calc_method 'Rietveld Refinement'
_pd_char_colour white
_pd_phase_name 1
_pd_proc_info_datetime 2010-08-26T18:46:52
_pd_proc_ls_background_function
;   GSAS Background function number 1 with 18 terms.
 Shifted Chebyshev function of 1st kind
      1:    5675.30     2:   -4517.38     3:    1664.20     4:   -553.286    
      5:    545.183     6:   -587.222     7:    565.836     8:   -500.713    
      9:    262.741    10:    44.7604    11:   -136.813    12:    34.2035    
     13:    118.311    14:   -108.125    15:   -38.2978    16:    153.730    
     17:   -126.394    18:    64.5745    
;
_pd_proc_ls_peak_cutoff 0.00100
_pd_proc_ls_pref_orient_corr
;   March-Dollase
 AXIS  1 Ratio=   0.87595  h= 0.000  k= 0.000  l= 1.000
 Prefered orientation correction range: Min=   0.81987, Max=   1.48769
;
_pd_proc_ls_profile_function
;
 CW Profile function number 3 with  19 terms
 Pseudovoigt profile coefficients as parameterized in
 P. Thompson, D.E. Cox & J.B. Hastings (1987). J. Appl. Cryst.,20,79-83.
 Asymmetry correction of L.W. Finger, D.E. Cox & A. P. Jephcoat (1994).
 J. Appl. Cryst.,27,892-900.
 Peak tails are ignored  where the intensity is below 0.0010 times the peak
   Aniso. broadening axis   1.0   1.0   0.0
;
_pd_proc_ls_prof_R_factor 0.0327
_pd_proc_ls_prof_wR_expected 0.0119
_pd_proc_ls_prof_wR_factor 0.0435
_refine_ls_goodness_of_fit_all 4.04
_refine_ls_matrix_type full
_refine_ls_number_parameters 63
_refine_ls_number_restraints 29
_refine_ls_R_Fsqd_factor 0.04626
_refine_ls_shift/su_max 0.10
_refine_ls_shift/su_mean 0.02
_cod_data_source_file ic1014048_si_001_2.cif
_cod_data_source_block Compound_1
_cod_depositor_comments
;
The following automatic conversions were performed:

'_geom_angle_publ_flag' value 'N' changed to 'n' according to the
built-in table from CIF Core dictionary named 'cif_core.dic' version
2.4.1 from 2010-06-29 (44 times).

'_geom_bond_publ_flag' value 'N'
changed to 'n' according to the built-in table from CIF Core
dictionary named 'cif_core.dic' version 2.4.1 from 2010-06-29 (57
times).

Automatic conversion script
Id: cif_fix_values 1646 2011-03-28 12:23:43Z adriana 
;
_cod_original_cell_volume 3296.23(26)
_cod_original_sg_symbol_H-M 'R -3'
_cod_database_code 4316844

loop_
_symmetry_equiv_pos_site_id
_symmetry_equiv_pos_as_xyz
1 +x,+y,+z
2 -y,x-y,+z
3 y-x,-x,+z
-1 -x,-y,-z
-2 +y,y-x,-z
-3 x-y,+x,-z
101 +x+1/3,+y+2/3,+z+2/3
102 -y+1/3,x-y+2/3,+z+2/3
103 y-x+1/3,-x+2/3,+z+2/3
-101 -x+2/3,-y+1/3,-z+1/3
-102 +y+2/3,y-x+1/3,-z+1/3
-103 x-y+2/3,+x+1/3,-z+1/3
201 +x+2/3,+y+1/3,+z+1/3
202 -y+2/3,x-y+1/3,+z+1/3
203 y-x+2/3,-x+1/3,+z+1/3
-201 -x+1/3,-y+2/3,-z+2/3
-202 +y+1/3,y-x+2/3,-z+2/3
-203 x-y+1/3,+x+2/3,-z+2/3

loop_
_atom_site_type_symbol
_atom_site_label
_atom_site_fract_x
_atom_site_fract_y
_atom_site_fract_z
_atom_site_occupancy
_atom_site_thermal_displace_type
_atom_site_U_iso_or_equiv
_atom_site_symmetry_multiplicity
Zr ZR1 0.0 0.0 0.0 1.0 Uiso 0.010(1) 3
Zr ZR2 0.0 0.0 0.5 1.0 Uiso 0.010(1) 3
P P1 0.1351(4) 0.1131(4) 0.2478(9) 1.0 Uiso 0.042(4) 18
O O1 0.0807(4) 0.0712(4) 0.3746(5) 1.0 Uiso 0.055(4) 18
C C1 0.1191(11) 0.1926(6) 0.1944(16) 1.0 Uiso 0.055(4) 18
N N1 0.1526(12) 0.2663(6) 0.2655(15) 1.0 Uiso 0.055(4) 18
O O2 0.2248(6) 0.1457(9) 0.2742(14) 1.0 Uiso 0.055(4) 18
C C2 0.1791(14) 0.3325(10) 0.1633(11) 1.0 Uiso 0.055(4) 18
C C3 0.1573(14) 0.2717(9) 0.4158(15) 1.0 Uiso 0.055(4) 18
O O3 0.0897(4) 0.0530(4) 0.1235(5) 1.0 Uiso 0.055(4) 18
O Ow1 0.2888(9) 0.0698(8) 0.1289(18) 0.78(1) Uiso 0.055(4) 18
O Ow2 0.0097(10) 0.3433(9) -0.0155(24) 0.72(1) Uiso 0.055(4) 18

loop_
_atom_type_symbol
_atom_type_number_in_cell
_atom_type_scat_dispersion_real
_atom_type_scat_dispersion_imag
_atom_type_scat_Cromer_Mann_a1
_atom_type_scat_Cromer_Mann_a2
_atom_type_scat_Cromer_Mann_a3
_atom_type_scat_Cromer_Mann_a4
_atom_type_scat_Cromer_Mann_b1
_atom_type_scat_Cromer_Mann_b2
_atom_type_scat_Cromer_Mann_b3
_atom_type_scat_Cromer_Mann_b4
_atom_type_scat_Cromer_Mann_c
_atom_type_scat_source
Zr 6.0 0.000 0.000 17.8765 1.27618 10.9480 11.9160 5.41732 0.11762 3.65721 87.6627 2.06929 International_Tables_Vol_C
P 18.0 0.000 0.000 6.43450 1.90670 4.17910 27.1570 1.78000 0.52600 1.49080 68.1645 1.11490 International_Tables_Vol_C
O 81.0 0.000 0.000 3.04850 13.2771 2.28680 5.70110 1.54630 0.32390 0.86700 32.9089 0.25080 International_Tables_Vol_C
C 54.0 0.000 0.000 2.31000 20.8439 1.02000 10.2075 1.58860 0.56870 0.86500 51.6512 0.21560 International_Tables_Vol_C
N 18.0 0.000 0.000 12.2126 0.00570 3.13220 9.89330 2.01250 28.9975 1.16630 0.58260 -11.529 International_Tables_Vol_C

loop_
_diffrn_radiation_wavelength
_diffrn_radiation_wavelength_wt
_diffrn_radiation_type
_diffrn_radiation_wavelength_id
1.540600 1.000 K\a~1~ 1
1.544400 0.500 K\a~2~ 2

loop_
_geom_angle_atom_site_label_1
_geom_angle_atom_site_label_2
_geom_angle_atom_site_label_3
_geom_angle
_geom_angle_site_symmetry_1
_geom_angle_site_symmetry_2
_geom_angle_site_symmetry_3
_geom_angle_publ_flag
O3 ZR1 O3 87.22(25) 1_555 . 2_555 n
O3 ZR1 O3 87.22(25) 1_555 . 3_555 n
O3 ZR1 O3 180.0 1_555 . -1_555 n
O3 ZR1 O3 92.78(25) 1_555 . -2_555 n
O3 ZR1 O3 92.78(25) 1_555 . -3_555 n
O3 ZR1 O3 87.22(25) 2_555 . 3_555 n
O3 ZR1 O3 92.78(25) 2_555 . -1_555 n
O3 ZR1 O3 180.0 2_555 . -2_555 n
O3 ZR1 O3 92.78(25) 2_555 . -3_555 n
O3 ZR1 O3 92.78(25) 3_555 . -1_555 n
O3 ZR1 O3 92.78(25) 3_555 . -2_555 n
O3 ZR1 O3 180.0 3_555 . -3_555 n
O3 ZR1 O3 87.22(25) -1_555 . -2_555 n
O3 ZR1 O3 87.22(25) -1_555 . -3_555 n
O3 ZR1 O3 87.22(25) -2_555 . -3_555 n
O1 ZR2 O1 85.71(25) 1_555 . 2_555 n
O1 ZR2 O1 85.71(25) 1_555 . 3_555 n
O1 ZR2 O1 179.972 1_555 . -1_556 n
O1 ZR2 O1 94.29(25) 1_555 . -2_556 n
O1 ZR2 O1 94.29(25) 1_555 . -3_556 n
O1 ZR2 O1 85.71(25) 2_555 . 3_555 n
O1 ZR2 O1 94.29(25) 2_555 . -1_556 n
O1 ZR2 O1 179.9802 2_555 . -2_556 n
O1 ZR2 O1 94.29(25) 2_555 . -3_556 n
O1 ZR2 O1 94.29(25) 3_555 . -1_556 n
O1 ZR2 O1 94.29(25) 3_555 . -2_556 n
O1 ZR2 O1 179.9802 3_555 . -3_556 n
O1 ZR2 O1 85.71(25) -1_556 . -2_556 n
O1 ZR2 O1 85.71(25) -1_556 . -3_556 n
O1 ZR2 O1 85.71(25) -2_556 . -3_556 n
O1 P1 C1 107.8(8) 1_555 . 1_555 n
O1 P1 O2 115.7(7) 1_555 . 1_555 n
O1 P1 O3 101.2(5) 1_555 . 1_555 n
C1 P1 O2 109.7(8) 1_555 . 1_555 n
C1 P1 O3 99.2(6) 1_555 . 1_555 n
O2 P1 O3 121.4(9) 1_555 . 1_555 n
ZR2 O1 P1 166.5(5) 1_555 . 1_555 n
P1 C1 N1 123.7(10) 1_555 . 1_555 n
C1 N1 C2 111.4(12) 1_555 . 1_555 n
C1 N1 C3 121.7(12) 1_555 . 1_555 n
C2 N1 C3 126.8(10) 1_555 . 1_555 n
N1 C2 C3 102.6(10) 1_555 . -101_555 n
N1 C3 C2 125.5(13) 1_555 . -101_555 n
ZR1 O3 P1 150.7(5) 1_555 . 1_555 n

loop_
_geom_bond_atom_site_label_1
_geom_bond_atom_site_label_2
_geom_bond_distance
_geom_bond_site_symmetry_1
_geom_bond_site_symmetry_2
_geom_bond_publ_flag
ZR1 O3 1.955(6) . 1_555 n
ZR1 O3 1.955(6) . 2_555 n
ZR1 O3 1.955(6) . 3_555 n
ZR1 O3 1.955(6) . -1_555 n
ZR1 O3 1.955(6) . -2_555 n
ZR1 O3 1.955(6) . -3_555 n
ZR2 O1 1.939(6) . 1_555 n
ZR2 O1 1.939(6) . 2_555 n
ZR2 O1 1.939(6) . 3_555 n
ZR2 O1 1.939(6) . -1_556 n
ZR2 O1 1.939(6) . -2_556 n
ZR2 O1 1.939(6) . -3_556 n
P1 O1 1.562(8) . 1_555 n
P1 C1 1.838(10) . 1_555 n
P1 O2 1.590(9) . 1_555 n
P1 O3 1.609(8) . 1_555 n
O1 ZR2 1.939(6) . 1_555 n
O1 P1 1.562(8) . 1_555 n
O1 O1 2.638(12) . 2_555 n
O1 O1 2.638(12) . 3_555 n
O1 O1 2.843(9) . -2_556 n
O1 O1 2.843(9) . -3_556 n
O1 O2 2.669(11) . 1_555 n
O1 O3 2.450(7) . 1_555 n
C1 P1 1.838(10) . 1_555 n
C1 N1 1.445(10) . 1_555 n
C1 O3 2.629(10) . 1_555 n
N1 C1 1.445(10) . 1_555 n
N1 N1 2.766(15) . -101_444 n
N1 C2 1.511(10) . 1_555 n
N1 C3 1.443(10) . 1_555 n
N1 C3 2.370(14) . -101_444 n
O2 P1 1.590(9) . 1_555 n
O2 O1 2.669(11) . 1_555 n
O2 O3 2.789(12) . 1_555 n
O2 Ow1 2.789(14) . 1_555 n
O2 Ow1 2.847(14) . -201_444 n
C2 N1 1.511(10) . 1_555 n
C2 C3 1.527(11) . -101_444 n
C3 N1 1.443(10) . 1_555 n
C3 N1 2.370(14) . -101_444 n
C3 C2 1.527(11) . -101_444 n
O3 ZR1 1.955(6) . 1_555 n
O3 P1 1.609(8) . 1_555 n
O3 O1 2.450(7) . 1_555 n
O3 C1 2.629(10) . 1_555 n
O3 O2 2.789(12) . 1_555 n
O3 O3 2.697(12) . 2_555 n
O3 O3 2.697(12) . 3_555 n
O3 O3 2.831(9) . -2_555 n
O3 O3 2.831(9) . -3_555 n
Ow1 O2 2.789(14) . 1_555 n
Ow1 O2 2.847(14) . -201_444 n
Ow1 Ow2 2.576(21) . 3_555 n
Ow1 Ow2 2.582(21) . 202_555 n
Ow2 Ow1 2.576(21) . 2_555 n
Ow2 Ow1 2.582(21) . 103_554 n
